data_1538377
loop_
_publ_author_name
'Merlino, S.'
'Onorato, S.E.'

_publ_section_title
;
 The crystal structure of the beta phase of ammonium pentaborate
 tetrahydrate, beta-N H4 B5 O6 (O H)4 (H2 O)2
;
_journal_name_full
;
Atti della Accademia Nazionale dei Lincei, Classe di Scienze Fisiche, 
Matematiche e Naturali, Rendiconti, Serie 8 (1, 1946-)
;
_journal_page_first 85
_journal_page_last 99
_journal_volume 47
_journal_year 1969
_chemical_formula_sum 'B5 H8 N O12'
_chemical_name_systematic 'N H4 B5 O8 (H2 O)4'
_space_group_IT_number 15
_symmetry_space_group_name_Hall '-C 2yc'
_symmetry_space_group_name_H-M 'C 1 2/c 1'
_cell_angle_alpha 90
_cell_angle_beta 93.17
_cell_angle_gamma 90
_cell_formula_units_Z 4
_cell_length_a 11.65
_cell_length_b 8.66
_cell_length_c 11.4
_cell_volume 1148.375
_citation_journal_id_ASTM AANL8V
_cod_data_source_file Merlino_AANL8V_1969_1600.cif
_cod_data_source_block B5H8N1O12
_cod_original_formula_sum 'B5 H8 N1 O12'
_cod_database_code 1538377

loop_
_symmetry_equiv_pos_as_xyz
x,y,z
-x,y,-z+1/2
-x,-y,-z
x,-y,z-1/2
x+1/2,y+1/2,z
-x+1/2,y+1/2,-z+1/2
-x+1/2,-y+1/2,-z
x+1/2,-y+1/2,z-1/2

loop_
_atom_site_label
_atom_site_type_symbol
_atom_site_fract_x
_atom_site_fract_y
_atom_site_fract_z
_atom_site_occupancy
_atom_site_U_iso_or_equiv
_atom_site_attached_hydrogens
O6 O-2 0.2969 0.6176 0.2759 1 0.0 0
O2 O-2 0.4648 0.269 -0.0023 1 0.0 0
B2 B+3 0.5503 0.1806 0.0531 1 0.0 0
O5 O-2 0.4173 0.3731 0.1816 1 0.0 0
B3 B+3 0.398 0.3616 0.0646 1 0.0 0
O4 O-2 0.5655 0.1751 0.1721 1 0.0 0
O1 O-2 0.6153 0.1003 -0.0209 1 0.0 0
H3 H+1 0.307 0.4 -0.063 1 0.0 0
H2 H+1 0.236 0.654 0.246 1 0.0 0
H4 H+1 0.686 0.054 0.018 1 0.0 0
N1 N-3 0.5 0.8288 0.25 1 0.0 4
B1 B+3 0.5 0.2758 0.25 1 0.0 0
O3 O-2 0.3121 0.4446 0.008 1 0.0 0
H1 H+1 0.334 0.53 0.243 1 0.0 0
